data_2203217
loop_
_publ_author_name
'Ko\;sar, Ba\;sak'
'Albayrak, \,Ci\<gdem'
'Odaba\;so\<glu, Mustafa'
'B\"uy\"ukg\"ung\"or, Orhan'

_publ_section_title
4-[(4-Methylphenyl)diazenyl]-6-methoxy-2-{[tris(hydroxymethyl)methyl]aminomethylene}cyclohexa-3,5-dien-1(2<i>H</i>)-one
_journal_issue 2
_journal_name_full 'Acta Crystallographica Section E'
_journal_page_first o246
_journal_page_last o247
_journal_paper_doi 10.1107/S1600536804001102
_journal_volume 60
_journal_year 2004
_chemical_formula_iupac 'C19 H23 N3 O5'
_chemical_formula_moiety 'C19 H23 N3 O5'
_chemical_formula_sum 'C19 H23 N3 O5'
_chemical_formula_weight 373.40
_chemical_melting_point 369.0(10)
_chemical_name_systematic
;
4-[(4-methylphenyl)diazenyl]-6-methoxy-2-{[tris(hydroxymethyl)methyl]
aminomethylene}cyclohexa-3,5-dien-1(2H)-one
;
_space_group_IT_number 14
_symmetry_cell_setting monoclinic
_symmetry_space_group_name_Hall '-P 2ybc'
_symmetry_space_group_name_H-M 'P 1 21/c 1'
_atom_sites_solution_hydrogens geom
_atom_sites_solution_primary direct
_atom_sites_solution_secondary difmap
_cell_angle_alpha 90.00
_cell_angle_beta 94.830(7)
_cell_angle_gamma 90.00
_cell_formula_units_Z 4
_cell_length_a 17.4603(17)
_cell_length_b 10.7156(12)
_cell_length_c 10.6495(9)
_cell_measurement_reflns_used 6249
_cell_measurement_temperature 293(2)
_cell_measurement_theta_max 1.88
_cell_measurement_theta_min 25.82
_cell_volume 1985.4(3)
_computing_cell_refinement X-AREA
_computing_data_collection 'X-AREA (Stoe & Cie, 2002)'
_computing_data_reduction 'X-RED (Stoe & Cie, 2002)'
_computing_molecular_graphics 'ORTEP-3 for Windows (Farrugia, 1997)'
_computing_publication_material 'WinGX (Farrugia, 1998)'
_computing_structure_refinement 'SHELXL97 (Sheldrick, 1997)'
_computing_structure_solution 'SHELXS97 (Sheldrick, 1997)'
_diffrn_ambient_temperature 291
_diffrn_detector_area_resol_mean 6.67
_diffrn_measured_fraction_theta_full 0.999
_diffrn_measured_fraction_theta_max 0.999
_diffrn_measurement_device_type 'Stoe IPDS-2'
_diffrn_measurement_method \w
_diffrn_radiation_monochromator graphite
_diffrn_radiation_source 'fine-focus sealed tube'
_diffrn_radiation_type MoK\a
_diffrn_radiation_wavelength 0.71073
_diffrn_reflns_av_R_equivalents 0.1370
_diffrn_reflns_av_sigmaI/netI 0.1229
_diffrn_reflns_limit_h_max 20
_diffrn_reflns_limit_h_min -20
_diffrn_reflns_limit_k_max 12
_diffrn_reflns_limit_k_min -12
_diffrn_reflns_limit_l_max 12
_diffrn_reflns_limit_l_min -12
_diffrn_reflns_number 15669
_diffrn_reflns_theta_full 25.00
_diffrn_reflns_theta_max 25.00
_diffrn_reflns_theta_min 2.23
_diffrn_standards_decay_% <2
_diffrn_standards_number 0
_exptl_absorpt_coefficient_mu 0.091
_exptl_absorpt_correction_T_max 0.992
_exptl_absorpt_correction_T_min 0.983
_exptl_absorpt_correction_type integration
_exptl_absorpt_process_details '(X-RED; Stoe & Cie, 2002)'
_exptl_crystal_colour orange
_exptl_crystal_density_diffrn 1.249
_exptl_crystal_density_method 'not measured'
_exptl_crystal_description prism
_exptl_crystal_F_000 792
_exptl_crystal_size_max 0.25
_exptl_crystal_size_mid 0.15
_exptl_crystal_size_min 0.09
_refine_diff_density_max 0.185
_refine_diff_density_min -0.260
_refine_ls_extinction_method none
_refine_ls_goodness_of_fit_ref 0.941
_refine_ls_hydrogen_treatment mixed
_refine_ls_matrix_type full
_refine_ls_number_parameters 289
_refine_ls_number_reflns 3500
_refine_ls_number_restraints 82
_refine_ls_restrained_S_all 0.938
_refine_ls_R_factor_all 0.1767
_refine_ls_R_factor_gt 0.0711
_refine_ls_shift/su_max 0.029
_refine_ls_shift/su_mean 0.001
_refine_ls_structure_factor_coef Fsqd
_refine_ls_weighting_details 'calc w = 1/[\s^2^(Fo^2^)+(0.066P)^2^] where P = (Fo^2^+2Fc^2^)/3'
_refine_ls_weighting_scheme calc
_refine_ls_wR_factor_gt 0.1368
_refine_ls_wR_factor_ref 0.1729
_reflns_number_gt 1490
_reflns_number_total 3500
_reflns_threshold_expression I>2\s(I)
_cod_data_source_file ob6342.cif
_cod_data_source_block I
_cod_depositor_comments
;
The following automatic conversions were performed:

'_chemical_melting_point' value '368-370' was changed to '369.0(10)'
- the average value was taken and precision was estimated.

Automatic conversion script
Id: cif_fix_values 1646 2011-03-28 12:23:43Z adriana 

The following automatic conversions were performed:

'_chemical_melting_point' value '368-370' was changed to '369.0(10)'
- the average value was taken and precision was estimated.

Automatic conversion script
Id: cif_fix_values 1715 2011-07-08 13:25:40Z adriana 
;
_cod_original_sg_symbol_H-M 'P 21/c'
_cod_database_code 2203217
_cod_database_fobs_code 2203217

loop_
_symmetry_equiv_pos_as_xyz
'x, y, z'
'-x, y+1/2, -z+1/2'
'-x, -y, -z'
'x, -y-1/2, z-1/2'

loop_
_atom_site_label
_atom_site_fract_x
_atom_site_fract_y
_atom_site_fract_z
_atom_site_U_iso_or_equiv
_atom_site_adp_type
_atom_site_calc_flag
_atom_site_refinement_flags
_atom_site_occupancy
_atom_site_disorder_assembly
_atom_site_disorder_group
_atom_site_type_symbol
C1 0.5591(3) 0.4041(5) 0.3708(5) 0.0708(15) Uani d DU 1 . . C
C2A 0.5779(7) 0.4392(9) 0.2498(11) 0.0940(16) Uani d PDU 0.550(5) A 1 C
H2A 0.6263 0.4697 0.2355 0.113 Uiso calc PR 0.550(5) A 1 H
C2B 0.5318(8) 0.5044(14) 0.2996(13) 0.0940(16) Uani d PDU 0.450(5) A 2 C
H2B 0.5533 0.5826 0.3171 0.113 Uiso calc PR 0.450(5) A 2 H
C3A 0.5192(7) 0.4255(9) 0.1516(12) 0.0940(16) Uani d PDU 0.550(5) A 1 C
H3A 0.5283 0.4471 0.0696 0.113 Uiso calc PR 0.550(5) A 1 H
C3B 0.4737(8) 0.4942(14) 0.2029(13) 0.0940(16) Uani d PDU 0.450(5) A 2 C
H3B 0.4562 0.5635 0.1563 0.113 Uiso calc PR 0.450(5) A 2 H
C4 0.4430(3) 0.3768(6) 0.1785(6) 0.0884(18) Uani d DU 1 . . C
C5A 0.4371(8) 0.3361(10) 0.2925(13) 0.0940(16) Uani d PDU 0.550(5) A 1 C
H5A 0.3915 0.2970 0.3094 0.113 Uiso calc PR 0.550(5) A 1 H
C5B 0.4623(8) 0.2811(15) 0.2486(14) 0.0940(16) Uani d PDU 0.450(5) A 2 C
H5B 0.4373 0.2052 0.2341 0.113 Uiso calc PR 0.450(5) A 2 H
C6A 0.4932(7) 0.3472(11) 0.3886(13) 0.0940(16) Uani d PDU 0.550(5) A 1 C
H6A 0.4855 0.3146 0.4674 0.113 Uiso calc PR 0.550(5) A 1 H
C6B 0.5210(9) 0.2923(15) 0.3466(15) 0.0940(16) Uani d PDU 0.450(5) A 2 C
H6B 0.5346 0.2231 0.3962 0.113 Uiso calc PR 0.450(5) A 2 H
C7 0.7146(3) 0.5171(4) 0.5732(4) 0.0542(13) Uani d . 1 A . C
C8 0.7596(3) 0.6210(4) 0.5722(5) 0.0536(12) Uani d . 1 . . C
C9 0.8111(2) 0.6525(4) 0.6755(4) 0.0423(11) Uani d . 1 . . C
C10 0.8176(3) 0.5750(4) 0.7844(4) 0.0458(11) Uani d . 1 . . C
C11 0.7719(3) 0.4621(4) 0.7779(5) 0.0528(12) Uani d . 1 A . C
C12 0.7218(3) 0.4365(5) 0.6790(5) 0.0577(13) Uani d . 1 . . C
C13 0.8563(3) 0.7606(4) 0.6695(4) 0.0466(11) Uani d . 1 . . C
C14 0.9583(2) 0.9022(3) 0.7631(4) 0.0399(10) Uani d . 1 . . C
C15 1.0377(3) 0.8566(4) 0.8085(4) 0.0470(12) Uani d . 1 . . C
C16 0.9268(3) 0.9948(4) 0.8553(4) 0.0456(11) Uani d . 1 . . C
C17 0.9645(3) 0.9622(4) 0.6345(4) 0.0457(12) Uani d . 1 . . C
C18A 0.7608(7) 0.2633(13) 0.8724(14) 0.0940(16) Uani d PU 0.550(5) A 1 C
H18A 0.7731 0.2204 0.9506 0.141 Uiso calc PR 0.550(5) A 1 H
H18B 0.7857 0.2226 0.8066 0.141 Uiso calc PR 0.550(5) A 1 H
H18C 0.7061 0.2619 0.8522 0.141 Uiso calc PR 0.550(5) A 1 H
C18B 0.7331(9) 0.2913(16) 0.9046(18) 0.0940(16) Uani d PU 0.450(5) A 2 C
H18D 0.7495 0.2481 0.9811 0.141 Uiso calc PR 0.450(5) A 2 H
H18E 0.7315 0.2339 0.8351 0.141 Uiso calc PR 0.450(5) A 2 H
H18F 0.6829 0.3257 0.9110 0.141 Uiso calc PR 0.450(5) A 2 H
C19 0.3793(4) 0.3618(8) 0.0737(7) 0.136(3) Uani d D 1 A . C
H19A 0.3825 0.2805 0.0367 0.163 Uiso calc R 1 . . H
H19B 0.3846 0.4244 0.0106 0.163 Uiso calc R 1 . . H
H19C 0.3303 0.3710 0.1076 0.163 Uiso calc R 1 . . H
N1 0.6156(2) 0.4136(4) 0.4754(4) 0.0636(11) Uani d . 1 A . N
N2 0.6605(3) 0.5032(4) 0.4673(4) 0.0654(12) Uani d . 1 . . N
N3 0.9063(2) 0.7952(3) 0.7596(4) 0.0430(9) Uani d . 1 . . N
O1 0.86172(18) 0.6014(2) 0.8829(3) 0.0512(8) Uani d . 1 . . O
O2 1.03549(19) 0.7775(3) 0.9162(3) 0.0493(8) Uani d . 1 . . O
O3 0.9746(2) 1.1015(3) 0.8607(3) 0.0634(11) Uani d . 1 . . O
O4 0.9006(2) 1.0413(3) 0.5969(3) 0.0516(9) Uani d . 1 . . O
O5 0.7869(2) 0.3913(3) 0.8840(3) 0.0826(12) Uani d U 1 . . O
H1 0.913(2) 0.744(4) 0.823(4) 0.044(12) Uiso d . 1 . . H
H8 0.754(2) 0.672(4) 0.495(4) 0.053(13) Uiso d . 1 . . H
H12 0.689(3) 0.366(4) 0.675(4) 0.073(15) Uiso d . 1 . . H
H13 0.852(3) 0.817(4) 0.590(4) 0.064(14) Uiso d . 1 . . H
H15A 1.062(3) 0.808(4) 0.740(5) 0.074(16) Uiso d . 1 . . H
H15B 1.072(2) 0.933(4) 0.835(4) 0.045(11) Uiso d . 1 . . H
H16A 0.927(2) 0.949(4) 0.940(4) 0.051(12) Uiso d . 1 . . H
H16B 0.871(2) 1.012(3) 0.831(4) 0.041(11) Uiso d . 1 . . H
H17A 1.014(2) 1.010(4) 0.642(3) 0.045(12) Uiso d . 1 . . H
H17B 0.975(2) 0.899(4) 0.569(4) 0.057(13) Uiso d . 1 . . H
H22 1.060(3) 0.708(4) 0.911(4) 0.058(15) Uiso d . 1 . . H
H33 0.972(3) 1.138(5) 0.926(5) 0.08(2) Uiso d . 1 . . H
H44 0.877(3) 1.022(4) 0.522(5) 0.075(17) Uiso d . 1 . . H

loop_
_atom_site_aniso_label
_atom_site_aniso_U_11
_atom_site_aniso_U_22
_atom_site_aniso_U_33
_atom_site_aniso_U_12
_atom_site_aniso_U_13
_atom_site_aniso_U_23
C1 0.075(4) 0.068(3) 0.067(3) -0.020(3) -0.009(3) -0.018(3)
C2A 0.085(4) 0.095(3) 0.098(4) -0.026(3) -0.016(3) -0.003(3)
C2B 0.085(4) 0.095(3) 0.098(4) -0.026(3) -0.016(3) -0.003(3)
C3A 0.085(4) 0.095(3) 0.098(4) -0.026(3) -0.016(3) -0.003(3)
C3B 0.085(4) 0.095(3) 0.098(4) -0.026(3) -0.016(3) -0.003(3)
C4 0.063(4) 0.106(4) 0.091(4) -0.018(3) -0.023(3) -0.014(4)
C5A 0.085(4) 0.095(3) 0.098(4) -0.026(3) -0.016(3) -0.003(3)
C5B 0.085(4) 0.095(3) 0.098(4) -0.026(3) -0.016(3) -0.003(3)
C6A 0.085(4) 0.095(3) 0.098(4) -0.026(3) -0.016(3) -0.003(3)
C6B 0.085(4) 0.095(3) 0.098(4) -0.026(3) -0.016(3) -0.003(3)
C7 0.061(3) 0.044(3) 0.055(3) -0.008(2) -0.012(3) -0.004(2)
C8 0.063(3) 0.050(3) 0.045(3) -0.008(2) -0.010(2) 0.003(2)
C9 0.047(3) 0.036(2) 0.043(3) -0.003(2) -0.003(2) 0.003(2)
C10 0.047(3) 0.043(2) 0.047(3) 0.001(2) -0.001(2) 0.000(2)
C11 0.056(3) 0.045(3) 0.057(3) -0.011(2) 0.002(3) 0.011(2)
C12 0.057(3) 0.050(3) 0.064(3) -0.013(3) -0.003(3) -0.001(3)
C13 0.053(3) 0.038(2) 0.047(3) -0.002(2) -0.005(2) 0.003(2)
C14 0.052(3) 0.033(2) 0.033(2) -0.006(2) -0.001(2) -0.0046(18)
C15 0.059(3) 0.037(2) 0.044(3) -0.004(2) 0.000(2) 0.002(2)
C16 0.056(3) 0.037(2) 0.044(3) 0.001(2) 0.004(2) -0.001(2)
C17 0.060(3) 0.042(2) 0.035(3) -0.004(2) 0.004(2) 0.000(2)
C18A 0.085(4) 0.095(3) 0.098(4) -0.026(3) -0.016(3) -0.003(3)
C18B 0.085(4) 0.095(3) 0.098(4) -0.026(3) -0.016(3) -0.003(3)
C19 0.087(5) 0.199(8) 0.113(6) -0.020(5) -0.038(5) -0.051(6)
N1 0.060(3) 0.062(3) 0.069(3) -0.003(2) -0.002(2) -0.007(2)
N2 0.067(3) 0.057(2) 0.070(3) -0.016(2) -0.014(2) -0.006(2)
N3 0.053(2) 0.0374(19) 0.037(2) -0.0070(17) -0.0059(19) 0.0045(18)
O1 0.060(2) 0.0484(18) 0.0440(18) -0.0063(15) -0.0037(16) 0.0063(14)
O2 0.067(2) 0.0367(17) 0.0427(18) 0.0092(16) -0.0025(15) -0.0022(15)
O3 0.103(3) 0.0393(18) 0.049(2) -0.0171(18) 0.009(2) -0.0093(17)
O4 0.073(2) 0.0424(17) 0.0369(18) -0.0009(16) -0.0074(17) 0.0009(15)
O5 0.103(3) 0.067(2) 0.073(3) -0.039(2) -0.016(2) 0.0298(19)

loop_
_atom_type_symbol
_atom_type_description
_atom_type_scat_dispersion_real
_atom_type_scat_dispersion_imag
_atom_type_scat_source
C C 0.0033 0.0016 'International Tables Vol C Tables 4.2.6.8 and 6.1.1.4'
H H 0.0000 0.0000 'International Tables Vol C Tables 4.2.6.8 and 6.1.1.4'
N N 0.0061 0.0033 'International Tables Vol C Tables 4.2.6.8 and 6.1.1.4'
O O 0.0106 0.0060 'International Tables Vol C Tables 4.2.6.8 and 6.1.1.4'

loop_
_geom_angle_atom_site_label_1
_geom_angle_atom_site_label_2
_geom_angle_atom_site_label_3
_geom_angle
_geom_angle_publ_flag
C6A C1 C2B 100.0(9) ?
C2B C1 C6B 115.7(10) no
C6A C1 C2A 121.6(9) no
C2B C1 C2A 52.0(6) no
C6B C1 C2A 101.9(8) ?
C6A C1 N1 118.0(7) no
C2B C1 N1 123.9(7) no
C6B C1 N1 119.8(8) no
C2A C1 N1 119.7(6) no
C1 C2A C3A 116.1(10) ?
C1 C2A H2A 121.9 ?
C3A C2A H2A 121.9 ?
C1 C2B C3B 123.0(12) ?
C1 C2B H2B 118.5 ?
C3B C2B H2B 118.5 ?
C2A C3A C4 120.2(11) ?
C2A C3A H3A 119.9 ?
C4 C3A H3A 119.9 ?
C4 C3B C2B 117.3(13) ?
C4 C3B H3B 121.4 ?
C2B C3B H3B 121.4 ?
C5B C4 C3B 122.2(10) ?
C5A C4 C3B 100.9(8) ?
C5B C4 C3A 101.3(9) ?
C5A C4 C3A 116.2(9) ?
C3B C4 C3A 51.3(6) no
C5B C4 C19 118.7(8) ?
C5A C4 C19 122.7(8) ?
C3B C4 C19 118.9(9) ?
C3A C4 C19 120.7(7) ?
C4 C5A C6A 124.3(12) ?
C4 C5A H5A 117.9 ?
C6A C5A H5A 117.9 ?
C4 C5B C6B 119.9(13) ?
C4 C5B H5B 120.0 ?
C6B C5B H5B 120.0 ?
C1 C6A C5A 120.6(12) ?
C1 C6A H6A 119.7 ?
C5A C6A H6A 119.7 ?
C1 C6B C5B 121.4(14) ?
C1 C6B H6B 119.3 ?
C5B C6B H6B 119.3 ?
C8 C7 N2 115.2(4) y
C8 C7 C12 119.4(4) y
N2 C7 C12 125.3(4) y
C7 C8 C9 121.6(5) ?
C7 C8 H8 116(2) ?
C9 C8 H8 122(2) ?
C8 C9 C13 119.3(4) ?
C8 C9 C10 120.0(4) ?
C13 C9 C10 120.7(4) ?
O1 C10 C9 122.7(4) y
O1 C10 C11 121.0(4) ?
C9 C10 C11 116.3(4) ?
C12 C11 O5 127.1(4) y
C12 C11 C10 121.9(4) ?
O5 C11 C10 110.9(4) ?
C11 C12 C7 120.6(5) ?
C11 C12 H12 123(3) ?
C7 C12 H12 116(3) ?
N3 C13 C9 123.3(4) y
N3 C13 H13 116(2) ?
C9 C13 H13 121(2) ?
N3 C14 C15 107.8(3) ?
N3 C14 C17 113.5(4) ?
C15 C14 C17 106.9(4) y
N3 C14 C16 105.6(4) ?
C15 C14 C16 112.0(4) ?
C17 C14 C16 111.1(3) ?
O2 C15 C14 111.2(4) ?
O2 C15 H15A 108(3) ?
C14 C15 H15A 111(3) ?
O2 C15 H15B 108(2) ?
C14 C15 H15B 109(2) ?
H15A C15 H15B 109(3) ?
O3 C16 C14 107.9(4) ?
O3 C16 H16A 113(2) ?
C14 C16 H16A 106(2) ?
O3 C16 H16B 115(2) ?
C14 C16 H16B 110(2) ?
H16A C16 H16B 104(3) ?
O4 C17 C14 112.9(4) ?
O4 C17 H17A 111(2) ?
C14 C17 H17A 106(2) ?
O4 C17 H17B 113(2) ?
C14 C17 H17B 112(2) ?
H17A C17 H17B 101(3) ?
O5 C18A H18A 109.5 ?
O5 C18A H18B 109.5 ?
H18A C18A H18B 109.5 ?
O5 C18A H18C 109.5 ?
H18A C18A H18C 109.5 ?
H18B C18A H18C 109.5 ?
O5 C18B H18D 109.5 ?
O5 C18B H18E 109.5 ?
H18D C18B H18E 109.5 ?
O5 C18B H18F 109.5 ?
H18D C18B H18F 109.5 ?
H18E C18B H18F 109.5 ?
C4 C19 H19A 109.5 ?
C4 C19 H19B 109.5 ?
H19A C19 H19B 109.5 ?
C4 C19 H19C 109.5 ?
H19A C19 H19C 109.5 ?
H19B C19 H19C 109.5 ?
N2 N1 C1 113.4(4) ?
N1 N2 C7 114.0(4) ?
C13 N3 C14 128.4(4) y
C13 N3 H1 116(3) ?
C14 N3 H1 115(3) ?
C15 O2 H22 114(3) ?
C16 O3 H33 110(4) ?
C17 O4 H44 114(3) ?
C11 O5 C18A 114.7(7) ?
C11 O5 C18B 116.9(8) ?

loop_
_geom_bond_atom_site_label_1
_geom_bond_atom_site_label_2
_geom_bond_distance
_geom_bond_publ_flag
C1 C6A 1.330(13) ?
C1 C2B 1.377(15) ?
C1 C6B 1.384(15) ?
C1 C2A 1.407(13) ?
C1 N1 1.429(6) y
C2A C3A 1.410(14) ?
C2A H2A 0.9300 ?
C2B C3B 1.388(17) ?
C2B H2B 0.9300 ?
C3A C4 1.480(12) ?
C3A H3A 0.9300 ?
C3B C4 1.384(14) ?
C3B H3B 0.9300 ?
C4 C5B 1.296(16) ?
C4 C5A 1.302(14) ?
C4 C19 1.516(8) y
C5A C6A 1.362(15) ?
C5A H5A 0.9300 ?
C5B C6B 1.405(19) ?
C5B H5B 0.9300 ?
C6A H6A 0.9300 ?
C6B H6B 0.9300 ?
C7 C8 1.363(6) y
C7 N2 1.417(5) y
C7 C12 1.417(6) y
C8 C9 1.402(6) y
C8 H8 0.98(4) ?
C9 C13 1.406(6) y
C9 C10 1.424(6) y
C10 O1 1.279(5) y
C10 C11 1.447(6) ?
C11 C12 1.340(6) y
C11 O5 1.368(5) ?
C12 H12 0.95(5) ?
C13 N3 1.296(5) y
C13 H13 1.04(5) ?
C14 N3 1.460(5) y
C14 C15 1.512(6) ?
C14 C17 1.525(6) ?
C14 C16 1.530(6) ?
C15 O2 1.430(5) ?
C15 H15A 1.02(5) ?
C15 H15B 1.04(4) ?
C16 O3 1.414(5) ?
C16 H16A 1.03(4) ?
C16 H16B 1.01(4) ?
C17 O4 1.431(5) ?
C17 H17A 1.00(4) ?
C17 H17B 1.00(4) ?
C18A O5 1.448(14) ?
C18A H18A 0.9600 ?
C18A H18B 0.9600 ?
C18A H18C 0.9600 ?
C18B O5 1.453(16) ?
C18B H18D 0.9600 ?
C18B H18E 0.9600 ?
C18B H18F 0.9600 ?
C19 H19A 0.9600 ?
C19 H19B 0.9600 ?
C19 H19C 0.9600 ?
N1 N2 1.247(5) y
N3 H1 0.87(4) ?
O2 H22 0.87(5) ?
O3 H33 0.80(6) ?
O4 H44 0.90(5) ?

loop_
_geom_hbond_atom_site_label_D
_geom_hbond_atom_site_label_H
_geom_hbond_atom_site_label_A
_geom_hbond_site_symmetry_A
_geom_hbond_distance_DH
_geom_hbond_distance_HA
_geom_hbond_distance_DA
_geom_hbond_angle_DHA
N3 H1 O1 . 0.87(4) 1.91(4) 2.611(4) 136(4)
O2 H22 O4 2_746 0.87(5) 1.92(5) 2.774(4) 171(4)
O3 H33 O2 3_777 0.80(6) 1.92(6) 2.726(5) 179(6)
O4 H44 O1 4_575 0.90(5) 1.98(5) 2.780(4) 148(4)
O4 H44 O5 4_575 0.90(5) 2.26(5) 2.973(5) 136(4)

loop_
_geom_torsion_atom_site_label_1
_geom_torsion_atom_site_label_2
_geom_torsion_atom_site_label_3
_geom_torsion_atom_site_label_4
_geom_torsion
_geom_torsion_publ_flag
C6A C1 C2A C3A 8.0(12) ?
C2B C1 C2A C3A -69.1(10) ?
C6B C1 C2A C3A 44.4(10) ?
N1 C1 C2A C3A 179.2(6) ?
C6A C1 C2B C3B -42.2(11) ?
C6B C1 C2B C3B -4.7(14) ?
C2A C1 C2B C3B 80.4(11) ?
N1 C1 C2B C3B -176.2(7) ?
C1 C2A C3A C4 0.1(10) ?
C1 C2B C3B C4 -0.2(11) ?
C2B C3B C4 C5B 5.6(13) ?
C2B C3B C4 C5A 42.6(10) ?
C2B C3B C4 C3A -72.3(10) ?
C2B C3B C4 C19 179.9(7) ?
C2A C3A C4 C5B -46.7(10) ?
C2A C3A C4 C5A -7.1(11) ?
C2A C3A C4 C3B 75.7(11) ?
C2A C3A C4 C19 179.9(6) ?
C5B C4 C5A C6A 82.5(18) ?
C3B C4 C5A C6A -45.3(13) ?
C3A C4 C5A C6A 6.7(14) ?
C19 C4 C5A C6A 179.5(9) ?
C5A C4 C5B C6B -72.0(16) ?
C3B C4 C5B C6B -5.6(17) ?
C3A C4 C5B C6B 45.5(13) ?
C19 C4 C5B C6B -179.9(10) ?
C2B C1 C6A C5A 42.2(13) ?
C6B C1 C6A C5A -76.8(17) ?
C2A C1 C6A C5A -9.1(15) ?
N1 C1 C6A C5A 179.6(8) ?
C4 C5A C6A C1 1.1(17) ?
C6A C1 C6B C5B 77.8(18) ?
C2B C1 C6B C5B 4.8(17) ?
C2A C1 C6B C5B -48.5(14) ?
N1 C1 C6B C5B 176.6(9) ?
C4 C5B C6B C1 0.2(19) ?
N2 C7 C8 C9 174.5(4) ?
C12 C7 C8 C9 -2.4(8) ?
C7 C8 C9 C13 179.9(5) ?
C7 C8 C9 C10 0.4(7) ?
C8 C9 C10 O1 -177.6(4) ?
C13 C9 C10 O1 2.8(7) ?
C8 C9 C10 C11 3.2(6) ?
C13 C9 C10 C11 -176.4(4) ?
O1 C10 C11 C12 175.8(5) ?
C9 C10 C11 C12 -5.0(7) ?
O1 C10 C11 O5 -3.4(6) ?
C9 C10 C11 O5 175.8(4) ?
O5 C11 C12 C7 -177.7(5) ?
C10 C11 C12 C7 3.3(8) ?
C8 C7 C12 C11 0.5(8) ?
N2 C7 C12 C11 -176.0(5) ?
C8 C9 C13 N3 -178.6(4) ?
C10 C9 C13 N3 1.0(7) y
N3 C14 C15 O2 -46.1(5) ?
C17 C14 C15 O2 -168.5(3) ?
C16 C14 C15 O2 69.6(4) ?
N3 C14 C16 O3 -179.2(4) ?
C15 C14 C16 O3 63.8(5) ?
C17 C14 C16 O3 -55.7(5) ?
N3 C14 C17 O4 78.8(5) ?
C15 C14 C17 O4 -162.5(3) ?
C16 C14 C17 O4 -40.1(5) ?
C6A C1 N1 N2 -154.7(7) ?
C2B C1 N1 N2 -28.2(9) ?
C6B C1 N1 N2 160.6(9) ?
C2A C1 N1 N2 33.7(8) ?
C1 N1 N2 C7 177.2(4) y
C8 C7 N2 N1 -174.2(5) ?
C12 C7 N2 N1 2.5(7) ?
C9 C13 N3 C14 177.7(4) ?
C15 C14 N3 C13 -131.9(5) ?
C17 C14 N3 C13 -13.6(6) ?
C16 C14 N3 C13 108.3(5) ?
C12 C11 O5 C18A 17.0(9) ?
C10 C11 O5 C18A -163.9(7) ?
C12 C11 O5 C18B -13.2(11) ?
C10 C11 O5 C18B 165.9(8) ?
